data_7717409
loop_
_publ_author_name
'Liu, Lizhen'
'Zhu, Gaoyong'
'Yang, Kang'
'Chen, Yaozong'
'Hong, Yuan'
'Bo, Yiyang'
'Wu, Susu'
'Peng, Xiangfang'
'Yao, Zizhu'

_publ_section_title
;
 A new type of Lanthanide&#x2212;sodium metalloring organic framework
 featuring high proton conduction in a wide temperature range and
 detection of Fe3+ ions
;
_journal_name_full 'Dalton Transactions'
_journal_paper_doi 10.1039/D4DT02479F
_journal_year 2024
_chemical_formula_moiety 'C32 H14 Na1.5 O30 S4 Sm2, 0.5(H2 O)'
_chemical_formula_sum 'C32 H15 Na1.5 O30.5 S4 Sm2'
_chemical_formula_weight 1350.86
_space_group_crystal_system monoclinic
_space_group_IT_number 15
_space_group_name_Hall '-C 2yc'
_space_group_name_H-M_alt 'C 1 2/c 1'
_atom_sites_solution_hydrogens mixed
_atom_sites_solution_primary dual
_audit_creation_date 2024-10-30
_audit_creation_method
;
Olex2 1.5
(compiled 2022.04.07 svn.rca3783a0 for OlexSys, GUI svn.r6498)
;
_audit_update_record
;
2024-10-30 deposited with the CCDC.	2024-11-05 downloaded from the CCDC.
;
_cell_angle_alpha 90
_cell_angle_beta 98.693(4)
_cell_angle_gamma 90
_cell_formula_units_Z 8
_cell_length_a 24.1627(12)
_cell_length_b 28.0873(12)
_cell_length_c 22.9131(7)
_cell_measurement_reflns_used 12707
_cell_measurement_temperature 299.58(10)
_cell_measurement_theta_max 74.1240
_cell_measurement_theta_min 2.3760
_cell_volume 15371.7(11)
_computing_cell_refinement 'CrysAlisPro 1.171.41.93a (Rigaku OD, 2020)'
_computing_data_collection 'CrysAlisPro 1.171.41.93a (Rigaku OD, 2020)'
_computing_data_reduction 'CrysAlisPro 1.171.41.93a (Rigaku OD, 2020)'
_computing_molecular_graphics 'Olex2 1.5 (Dolomanov et al., 2009)'
_computing_publication_material 'Olex2 1.5 (Dolomanov et al., 2009)'
_computing_structure_refinement 'XL  (Sheldrick, 2008)'
_computing_structure_solution 'SHELXT 2014/5 (Sheldrick, 2014)'
_diffrn_ambient_environment air
_diffrn_ambient_temperature 299.58(10)
_diffrn_detector 'Hybrid Pixel Array Detector'
_diffrn_detector_area_resol_mean 10.0000
_diffrn_detector_type HyPix
_diffrn_measured_fraction_theta_full 0.985
_diffrn_measured_fraction_theta_max 0.998
_diffrn_measurement_details
;
List of Runs (angles in degrees, time in seconds):

  # Type    Start    End  Width  t~exp~   \w     \q     \k     \f   Frames
#--------------------------------------------------------------------------
  1  \w    -65.00 -36.00   0.50    0.15    -- -104.50  61.00 -30.00   58
  2  \w    -21.00  30.00   0.50    0.05    --  -45.83  19.00  30.00  102
  3  \w    -21.00  29.00   0.50    0.05    --  -45.83  19.00 -30.00  100
  4  \w     37.00  87.00   0.50    0.15    --  108.75 -95.00-180.00  100
  5  \w     37.00 102.00   0.50    0.15    --  108.75 -95.00 -90.00  130
  6  \w     63.00 105.00   0.50    0.15    --  108.75 -94.00-152.00   84
  7  \w     53.00  79.00   0.50    0.15    --  108.75-125.00 -30.00   52
  8  \w     40.00  68.00   0.50    0.15    --  108.75 -95.00  30.00   56
  9  \w     80.00 105.00   0.50    0.15    --  108.75 -95.00   0.00   50
 10  \w    -21.00  78.00   0.50    0.05    --   45.83 -94.00-152.00  198
 11  \w     53.00  78.00   0.50    0.15    --  108.75 -81.00-129.03   50
 12  \w     82.00 108.00   0.50    0.15    --  108.75 -81.00-129.03   52
 13  \w     82.00 108.00   0.50    0.15    --  108.75 -81.00-147.90   52
 14  \w     36.00  65.00   0.50    0.15    --  108.75 -81.00-147.90   58
 15  \w     66.00 109.00   0.50    0.15    --  108.75 -77.00-120.00   86
 16  \w     38.00  67.00   0.50    0.15    --  108.75 -61.00 -90.00   58
 17  \w     36.00  74.00   0.50    0.15    --  108.75 -61.00 -60.00   76
 18  \w     37.00  62.00   0.50    0.15    --  108.75 -61.00-120.00   50
 19  \w     38.00  63.00   0.50    0.15    --  108.75 -61.00-150.00   50
 20  \w     45.00  87.00   0.50    0.15    --  108.75 -77.00   0.00   84
 21  \w     43.00  73.00   0.50    0.15    --  108.75 -61.00   0.00   60
 22  \w     37.00  63.00   0.50    0.15    --  108.75 -61.00  30.00   52
 23  \w     37.00  64.00   0.50    0.15    --  108.75 -59.00 102.61   54
 24  \w     43.00  68.00   0.50    0.15    --  108.75 -69.00 148.66   50
 25  \w    -29.00  28.00   0.50    0.05    --   45.83 -19.00  90.00  114
 26  \w     56.00  94.00   0.50    0.15    --  108.75  -1.00-148.90   76
 27  \w    116.00 174.00   0.50    0.15    --  108.75  -1.00-148.90  116
 28  \w    142.00 169.00   0.50    0.15    --  108.75  30.00-120.00   54
 29  \w    142.00 176.00   0.50    0.15    --  108.75  60.00-130.81   68
 30  \w    140.00 165.00   0.50    0.15    --  108.75  77.00-120.00   50
 31  \w     85.00 136.00   0.50    0.15    --  108.75  77.00-120.00  102
 32  \w    101.00 127.00   0.50    0.15    --  108.75  60.00-130.81   52
 33  \w    103.00 129.00   0.50    0.15    --  108.75  30.00 -60.00   52
 34  \w     94.00 145.00   0.50    0.15    --  108.75  45.00   0.00  102
 35  \w    126.00 177.00   0.50    0.15    --  108.75  45.00  30.00  102
 36  \w    120.00 176.00   0.50    0.15    --  108.75  61.00  60.00  112
 37  \w    148.00 175.00   0.50    0.15    --  108.75  61.00 120.00   54
 38  \w     94.00 138.00   0.50    0.15    --  108.75  30.00-120.00   88
 39  \w    134.00 159.00   0.50    0.15    --  108.75  94.00 -41.00   50
 40  \w     -7.00  21.00   0.50    0.05    --  -45.83  94.00 -41.00   56
 41  \w     81.00 113.00   0.50    0.15    --  108.75 125.00  90.00   64
 42  \w    138.00 168.00   0.50    0.15    --  108.75 125.00  90.00   60
 43  \w    -69.00 -22.00   0.50    0.05    --  -45.83  94.00 -41.00   94
 44  \w    -92.00 -67.00   0.50    0.15    -- -104.50  94.00 -41.00   50
 45  \w   -115.00 -90.00   0.50    0.15    -- -104.50 -53.00 -94.52   50
 46  \w   -127.00 -89.00   0.50    0.15    -- -104.50 -94.00-152.00   76
 47  \w   -160.00-134.00   0.50    0.15    -- -104.50 -53.00 -94.52   52
;
_diffrn_measurement_device 'four-circle diffractometer'
_diffrn_measurement_device_type 'XtaLAB Synergy R, HyPix'
_diffrn_measurement_method '\w scans'
_diffrn_orient_matrix_type 'CrysAlisPro convention (1999,Acta A55,543-557)'
_diffrn_orient_matrix_UB_11 0.0619521000
_diffrn_orient_matrix_UB_12 0.0048512000
_diffrn_orient_matrix_UB_13 -0.0077808000
_diffrn_orient_matrix_UB_21 -0.0113103000
_diffrn_orient_matrix_UB_22 0.0509100000
_diffrn_orient_matrix_UB_23 -0.0239522000
_diffrn_orient_matrix_UB_31 0.0138018000
_diffrn_orient_matrix_UB_32 0.0198284000
_diffrn_orient_matrix_UB_33 0.0632302000
_diffrn_radiation_monochromator mirror
_diffrn_radiation_probe x-ray
_diffrn_radiation_type 'Cu K\a'
_diffrn_radiation_wavelength 1.54184
_diffrn_reflns_av_R_equivalents 0.1375
_diffrn_reflns_av_unetI/netI 0.0864
_diffrn_reflns_Laue_measured_fraction_full 0.985
_diffrn_reflns_Laue_measured_fraction_max 0.998
_diffrn_reflns_limit_h_max 28
_diffrn_reflns_limit_h_min -28
_diffrn_reflns_limit_k_max 33
_diffrn_reflns_limit_k_min -33
_diffrn_reflns_limit_l_max 27
_diffrn_reflns_limit_l_min -26
_diffrn_reflns_number 79131
_diffrn_reflns_point_group_measured_fraction_full 0.985
_diffrn_reflns_point_group_measured_fraction_max 0.998
_diffrn_reflns_theta_full 67.684
_diffrn_reflns_theta_max 67.073
_diffrn_reflns_theta_min 2.428
_diffrn_source 'Rotating-anode X-ray tube'
_diffrn_source_type 'PhotonJet R (Cu) X-ray Source'
_exptl_absorpt_coefficient_mu 12.998
_exptl_absorpt_correction_T_max 1.00000
_exptl_absorpt_correction_T_min 0.46030
_exptl_absorpt_correction_type multi-scan
_exptl_absorpt_process_details
;
CrysAlisPro 1.171.41.93a (Rigaku Oxford Diffraction, 2020)
Empirical absorption correction using spherical harmonics,
implemented in SCALE3 ABSPACK scaling algorithm.
;
_exptl_crystal_density_diffrn 1.167
_exptl_crystal_description needle
_exptl_crystal_F_000 5244
_exptl_crystal_size_max 0.2
_exptl_crystal_size_mid 0.05
_exptl_crystal_size_min 0.05
_refine_diff_density_max 2.686
_refine_diff_density_min -2.143
_refine_diff_density_rms 0.180
_refine_ls_extinction_method none
_refine_ls_goodness_of_fit_ref 1.082
_refine_ls_hydrogen_treatment constr
_refine_ls_matrix_type full
_refine_ls_number_parameters 690
_refine_ls_number_reflns 13708
_refine_ls_number_restraints 372
_refine_ls_restrained_S_all 1.125
_refine_ls_R_factor_all 0.0990
_refine_ls_R_factor_gt 0.0863
_refine_ls_shift/su_max 0.001
_refine_ls_shift/su_mean 0.000
_refine_ls_structure_factor_coef Fsqd
_refine_ls_weighting_details 'w=1/[\s^2^(Fo^2^)+(0.1716P)^2^] where P=(Fo^2^+2Fc^2^)/3'
_refine_ls_weighting_scheme calc
_refine_ls_wR_factor_gt 0.2382
_refine_ls_wR_factor_ref 0.2496
_reflns_Friedel_coverage 0.000
_reflns_number_gt 10772
_reflns_number_total 13708
_reflns_threshold_expression 'I > 2\s(I)'
_cod_data_source_file d4dt02479f2.cif
_cod_data_source_block FUT-2-Sm
_cod_original_formula_sum 'C32 H15 Na1.50 O30.50 S4 Sm2'
_cod_database_code 7717409
_shelxl_version_number 2014-3
_shelx_space_group_comment
;
The symmetry employed for this shelxl refinement is uniquely defined
by the following loop, which should always be used as a source of
symmetry information in preference to the above space-group names.
They are only intended as comments.
;
_olex2_refinement_description
;
1. Fixed Uiso
 At 1.2 times of:
  All C(H) groups, All O(H,H) groups
2. Restrained distances
 O18-O16
 2.327 with sigma of 0.02
 S2-O10 = S2-O30
 1.43 with sigma of 0.02
 S2-O30
 1.45 with sigma of 0.01
 S2-O10
 1.45 with sigma of 0.01
 S3-O18
 1.42 with sigma of 0.02
 S3-O16
 1.4 with sigma of 0.02
 O16-O18
 2.373 with sigma of 0.02
 S3-O17
 1.42 with sigma of 0.02
 O17-O18
 2.346 with sigma of 0.02
 O16-O17
 2.253 with sigma of 0.02
 O18-O17
 2.353 with sigma of 0.02
 O1W-O9
 2.8 with sigma of 0.02
 C8-C6
 1.45 with sigma of 0.01
 S4-O24
 1.42 with sigma of 0.01
 S3-O18 = S3-O17 = S3-O16
 1.42 with sigma of 0.02
 S3-O17 = S3-O18 = S3-O16
 1.45 with sigma of 0.01
 S3-O16 = S3-O17 = S3-O18
 1.47 with sigma of 0.01
 S2-C28
 1.8 with sigma of 0.02
 O30-O11
 2.35 with sigma of 0.02
 O30-O10
 2.35 with sigma of 0.02
 O10-O11
 2.35 with sigma of 0.02
 O17A-O16A
 2.4 with sigma of 0.02
 S3-O16A = S3-O18A = S3-O17A
 1.43 with sigma of 0.02
 O16A-O18A
 2.4 with sigma of 0.02
 O18A-O17A
 2.4 with sigma of 0.02
 S2-O30A = S2-O11A = S2-O10A
 1.43 with sigma of 0.02
 O10A-O30A
 2.4 with sigma of 0.02
 O10A-O11A
 2.4 with sigma of 0.02
 O30A-O11A
 2.4 with sigma of 0.02
 C32-C30
 1.5 with sigma of 0.01
 S3-O16 \\sim S3-O16A
 with sigma of 0.02
 S3-O18 \\sim S3-O18A
 with sigma of 0.02
 S3-O17 \\sim S3-O17A
 with sigma of 0.02
 S2-O30 \\sim S2-O30A
 with sigma of 0.02
 S2-O10 \\sim S2-O10A
 with sigma of 0.02
 S2-O11 \\sim S2-O11A
 with sigma of 0.02
3. Rigid bond restraints
 S2, C28, C27, C26, C31, C30, C29
 with sigma for 1-2 distances of 0.01 and sigma for 1-3 distances of 0.01
 O16, S3, O18, O17, C12, C11, C13, C14, C15, C10, C9, O21, O22, O19, C16, O20
 with sigma for 1-2 distances of 0.001 and sigma for 1-3 distances of 0.001
4. Uiso/Uaniso restraints and constraints
S2 \\sim C28 \\sim C27 \\sim C26 \\sim C31 \\sim C30 \\sim C29: within 1.7A
with sigma of 0.0001 and sigma for terminal atoms of 0.0002 within 1.7A
S2: within 1.7A with sigma of 0.01 and sigma for terminal atoms of 0.02 within
1.7A
O16 \\sim S3 \\sim O18 \\sim O17 \\sim C12 \\sim C11 \\sim C10 \\sim C15 \\sim
C14 \\sim C13 \\sim C16 \\sim O20 \\sim O19 \\sim O21 \\sim C9 \\sim O22:
within 1.7A with sigma of 0.0001 and sigma for terminal atoms of 0.0002 within
1.7A
C28 \\sim C29 \\sim C30 \\sim C31 \\sim C26 \\sim C27: within 1.7A with sigma
of 0.001 and sigma for terminal atoms of 0.002 within 1.7A
O30 \\sim O11 \\sim O10 \\sim S2 \\sim C28 \\sim C29 \\sim C27 \\sim C26 \\sim
C30 \\sim C31: within 1.7A with sigma of 0.01 and sigma for terminal atoms of
0.02 within 1.7A
O16A \\sim O16 \\sim O18A \\sim O18 \\sim O17A \\sim O17: within 1.7A with
sigma of 0.01 and sigma for terminal atoms of 0.02 within 1.7A
O11A \\sim O30 \\sim O30A \\sim O10 \\sim O10A \\sim O11: within 1.7A with
sigma of 0.01 and sigma for terminal atoms of 0.02 within 1.7A
Uanis(C8) \\sim Ueq: with sigma of 0.01 and sigma for terminal atoms of 0.02
Uanis(S2) \\sim Ueq: with sigma of 0.001 and sigma for terminal atoms of 0.002
Uanis(O30) \\sim Ueq: with sigma of 0.005 and sigma for terminal atoms of 0.01
Uanis(O25) \\sim Ueq, Uanis(O23) \\sim Ueq: with sigma of 0.01 and sigma for
terminal atoms of 0.02
Uanis(O18A) \\sim Ueq: with sigma of 0.01 and sigma for terminal atoms of 0.02
Uanis(O16A) \\sim Ueq: with sigma of 0.01 and sigma for terminal atoms of 0.02
Uanis(O24) \\sim Ueq: with sigma of 0.01 and sigma for terminal atoms of 0.02
Uanis(O30A) \\sim Ueq: with sigma of 0.005 and sigma for terminal atoms of 0.01
5. Others
 Fixed Sof: O18(0.75) O16(0.75) O17(0.75) O9(0.5) H9A(0.5) H9B(0.5) O10(0.5)
 O30(0.5) O11(0.5) O18A(0.25) O16A(0.25) O17A(0.25) O30A(0.5) O10A(0.5)
 O11A(0.5)
6.a Riding coordinates:
 O1W(H1WA,H1WB), O9(H9A,H9B)
6.b Aromatic/amide H refined with riding coordinates:
 C5(H5), C3(H3), C15(H15), C31(H31), C19(H19), C7(H7), C24(H24), C22(H22),
 C13(H13), C29(H29), C11(H11), C27(H27)
;
_smtbx_masks_void_probe_radius 1.2
_smtbx_masks_void_truncation_radius 1.2
_olex2_submission_special_instructions 'No special instructions were received'
_oxdiff_exptl_absorpt_empirical_details
;
Empirical correction (ABSPACK) includes:
- Absorption correction using spherical harmonics
- Frame scaling
;
_oxdiff_exptl_absorpt_empirical_full_max 2.222
_oxdiff_exptl_absorpt_empirical_full_min 0.476

loop_
_space_group_symop_operation_xyz
'x, y, z'
'-x, y, -z+1/2'
'x+1/2, y+1/2, z'
'-x+1/2, y+1/2, -z+1/2'
'-x, -y, -z'
'x, -y, z-1/2'
'-x+1/2, -y+1/2, -z'
'x+1/2, -y+1/2, z-1/2'

loop_
_atom_site_label
_atom_site_type_symbol
_atom_site_fract_x
_atom_site_fract_y
_atom_site_fract_z
_atom_site_U_iso_or_equiv
_atom_site_adp_type
_atom_site_occupancy
_atom_site_site_symmetry_order
_atom_site_calc_flag
_atom_site_refinement_flags_posn
_atom_site_refinement_flags_adp
_atom_site_refinement_flags_occupancy
_atom_site_disorder_assembly
_atom_site_disorder_group
Sm1 Sm 0.38749(2) 0.40457(2) 0.32172(2) 0.03640(17) Uani 1 1 d . . . . .
Sm2 Sm 0.38725(2) 0.34096(2) 0.50109(2) 0.03656(17) Uani 1 1 d . . . . .
S1 S 0.45993(12) 0.63409(9) 0.44243(10) 0.0533(6) Uani 1 1 d . . . . .
Na2 Na 0.5000 0.54670(19) 0.7500 0.0515(13) Uani 1 2 d S T P . .
Na1 Na 0.47359(19) 0.41132(14) 0.67213(16) 0.0528(9) Uani 1 1 d . . . . .
S4 S 0.4342(3) 0.16585(15) 0.1594(3) 0.130(2) Uani 1 1 d D . . . .
O22 O 0.3045(4) 0.3696(3) 0.3401(3) 0.0696(4) Uani 1 1 d . U . . .
O4 O 0.5218(3) 0.5625(2) 0.6521(2) 0.0430(15) Uani 1 1 d . . . . .
O13 O 0.3903(3) 0.6059(3) 0.0959(3) 0.0519(16) Uani 1 1 d . . . . .
O15 O 0.3888(3) 0.4797(3) 0.2568(3) 0.0530(17) Uani 1 1 d . . . . .
O20 O 0.1622(4) 0.2352(3) 0.4796(3) 0.0695(4) Uani 1 1 d . U . . .
O19 O 0.0916(4) 0.2128(3) 0.4116(3) 0.0695(4) Uani 1 1 d . U . . .
O5 O 0.4774(3) 0.4946(2) 0.6598(3) 0.0512(17) Uani 1 1 d . . . . .
O28 O 0.5707(3) 0.3485(2) 0.1006(3) 0.0444(15) Uani 1 1 d . . . . .
S3 S 0.1139(2) 0.3054(2) 0.21225(18) 0.1166(9) Uani 1 1 d D U . . .
O29 O 0.5653(3) 0.2804(3) 0.0545(3) 0.0561(18) Uani 1 1 d . . . . .
O21 O 0.3130(4) 0.3308(3) 0.4257(3) 0.0696(4) Uani 1 1 d . U . . .
O26 O 0.3835(3) 0.3279(3) 0.2679(3) 0.0595(19) Uani 1 1 d . . . . .
O8 O 0.4373(3) 0.4267(3) 0.7627(3) 0.0564(18) Uani 1 1 d . . . . .
O27 O 0.4336(3) 0.3844(2) 0.2361(3) 0.0494(16) Uani 1 1 d . . . . .
O2 O 0.5155(3) 0.6489(3) 0.4674(3) 0.060(2) Uani 1 1 d . . . . .
O1 O 0.4567(4) 0.6234(3) 0.3816(3) 0.070(2) Uani 1 1 d . . . . .
O14 O 0.3146(3) 0.4335(3) 0.2478(4) 0.066(2) Uani 1 1 d . . . . .
O12 O 0.3102(4) 0.6324(3) 0.0509(3) 0.065(2) Uani 1 1 d . . . . .
O6 O 0.3677(4) 0.4645(3) 0.3884(3) 0.065(2) Uani 1 1 d . . . . .
C5 C 0.4203(4) 0.5442(3) 0.4474(4) 0.0374(18) Uani 1 1 d . . . . .
H5 H 0.4055 0.5483 0.4078 0.045 Uiso 1 1 calc R U . . .
C3 C 0.4718(4) 0.5756(3) 0.5374(4) 0.040(2) Uani 1 1 d . . . . .
H3 H 0.4912 0.6009 0.5570 0.047 Uiso 1 1 calc R U . . .
O1W O 0.4609(5) 0.3280(3) 0.6914(4) 0.084(3) Uani 1 1 d D . . . .
H1WA H 0.4474 0.3229 0.7230 0.100 Uiso 1 1 d R U . . .
H1WB H 0.4907 0.3120 0.6912 0.100 Uiso 1 1 d R U . . .
C15 C 0.2078(6) 0.2902(5) 0.3988(5) 0.0696(4) Uani 1 1 d . U . . .
H15 H 0.2288 0.2837 0.4354 0.084 Uiso 1 1 calc R U . . .
C4 C 0.4509(4) 0.5798(3) 0.4783(4) 0.042(2) Uani 1 1 d . . . . .
C16 C 0.1349(6) 0.2386(5) 0.4279(5) 0.0696(4) Uani 1 1 d . U . . .
O7 O 0.3821(4) 0.4213(3) 0.4695(3) 0.067(2) Uani 1 1 d . . . . .
C31 C 0.3362(7) 0.5373(5) 0.1592(6) 0.0814(6) Uani 1 1 d . U . . .
H31 H 0.3751 0.5383 0.1664 0.098 Uiso 1 1 calc R U . . .
C19 C 0.4798(5) 0.3237(4) 0.1602(4) 0.050(2) Uani 1 1 d . . . . .
H19 H 0.4893 0.3557 0.1602 0.060 Uiso 1 1 calc R U . . .
C32 C 0.3388(4) 0.6051(3) 0.0867(4) 0.046(2) Uani 1 1 d D . . . .
C14 C 0.1564(6) 0.2709(5) 0.3846(5) 0.0696(4) Uani 1 1 d . U . . .
O3 O 0.4175(5) 0.6666(4) 0.4521(6) 0.106(4) Uani 1 1 d . . . . .
C18 C 0.4412(4) 0.3075(4) 0.1944(4) 0.048(2) Uani 1 1 d . . . . .
C9 C 0.2876(6) 0.3413(5) 0.3758(5) 0.0696(4) Uani 1 1 d . U . . .
C6 C 0.4116(3) 0.5006(3) 0.4775(3) 0.0392(19) Uani 1 1 d D . . . .
C1 C 0.4895(4) 0.5302(3) 0.6297(3) 0.041(2) Uani 1 1 d . . . . .
C2 C 0.4646(4) 0.5349(3) 0.5671(4) 0.0365(18) Uani 1 1 d . . . . .
C10 C 0.2300(6) 0.3199(5) 0.3588(5) 0.0696(4) Uani 1 1 d . U . . .
C20 C 0.5048(5) 0.2910(3) 0.1253(4) 0.048(2) Uani 1 1 d . . . . .
C17 C 0.4187(5) 0.3417(3) 0.2337(4) 0.046(2) Uani 1 1 d . . . . .
C25 C 0.3405(5) 0.4723(3) 0.2337(4) 0.050(2) Uani 1 1 d . . . . .
C26 C 0.3091(6) 0.5043(5) 0.1874(6) 0.0814(6) Uani 1 1 d . U . . .
C7 C 0.4323(4) 0.4982(3) 0.5357(4) 0.042(2) Uani 1 1 d . . . . .
H7 H 0.4249 0.4710 0.5563 0.050 Uiso 1 1 calc R U . . .
C30 C 0.3081(6) 0.5697(5) 0.1202(6) 0.0814(6) Uani 1 1 d D U . . .
C21 C 0.5492(5) 0.3068(3) 0.0918(4) 0.046(2) Uani 1 1 d . . . . .
C8 C 0.3777(5) 0.4617(3) 0.4438(3) 0.052(3) Uani 1 1 d D U . . .
C24 C 0.4274(6) 0.2584(4) 0.1935(6) 0.072(4) Uani 1 1 d . . . . .
H24 H 0.4025 0.2474 0.2176 0.087 Uiso 1 1 calc R U . . .
C22 C 0.4900(7) 0.2422(4) 0.1256(6) 0.083(5) Uani 1 1 d . . . . .
H22 H 0.5073 0.2203 0.1039 0.100 Uiso 1 1 calc R U . . .
C13 C 0.1256(6) 0.2764(5) 0.3300(5) 0.0696(4) Uani 1 1 d . U . . .
H13 H 0.0895 0.2641 0.3214 0.084 Uiso 1 1 calc R U . . .
C29 C 0.2483(6) 0.5676(5) 0.1110(6) 0.0814(6) Uani 1 1 d . U . . .
H29 H 0.2284 0.5899 0.0861 0.098 Uiso 1 1 calc R U . . .
O23 O 0.4827(8) 0.1414(6) 0.1514(9) 0.159(6) Uani 1 1 d . U . . .
O25 O 0.4135(9) 0.1550(6) 0.2121(9) 0.167(7) Uani 1 1 d . U . . .
C11 C 0.2001(6) 0.3284(5) 0.3042(5) 0.0696(4) Uani 1 1 d . U . . .
H11 H 0.2120 0.3515 0.2797 0.084 Uiso 1 1 calc R U . . .
C27 C 0.2510(6) 0.5041(5) 0.1778(6) 0.0814(6) Uani 1 1 d . U . . .
H27 H 0.2321 0.4829 0.1990 0.098 Uiso 1 1 calc R U . . .
C23 C 0.4497(8) 0.2273(6) 0.1584(7) 0.094(5) Uani 1 1 d . . . . .
C12 C 0.1511(6) 0.3021(5) 0.2855(5) 0.0697(4) Uani 1 1 d . U . . .
C28 C 0.2200(5) 0.5350(5) 0.1370(6) 0.0814(6) Uani 1 1 d D U . . .
O18 O 0.0885(6) 0.3462(4) 0.2346(5) 0.1164(9) Uani 0.75 1 d D U P A 1
O16 O 0.1504(5) 0.3165(6) 0.1712(5) 0.1164(9) Uani 0.75 1 d D U P A 1
O24 O 0.3909(9) 0.1627(8) 0.1110(9) 0.206(10) Uani 1 1 d D U . . .
O17 O 0.0793(6) 0.2645(4) 0.1993(6) 0.1165(9) Uani 0.75 1 d D U P A 1
S2 S 0.1453(3) 0.5407(3) 0.1360(3) 0.1382(18) Uani 1 1 d D U . . .
O9 O 0.4344(5) 0.3180(5) 0.7963(4) 0.037(3) Uani 0.5 1 d D . P . .
H9A H 0.4231 0.2905 0.8042 0.045 Uiso 0.5 1 d R U P . .
H9B H 0.4156 0.3404 0.8090 0.045 Uiso 0.5 1 d R U P . .
O10 O 0.1285(10) 0.4931(5) 0.1497(11) 0.113(6) Uani 0.5 1 d D U P B 1
O30 O 0.1251(10) 0.5525(8) 0.0757(5) 0.108(5) Uani 0.5 1 d D U P B 1
O11 O 0.1322(13) 0.5751(8) 0.1753(10) 0.144(6) Uani 0.5 1 d D U P B 1
O18A O 0.1349(15) 0.3530(8) 0.2006(17) 0.110(7) Uani 0.25 1 d D U P A 2
O16A O 0.1366(15) 0.2683(10) 0.1836(16) 0.113(7) Uani 0.25 1 d D U P A 2
O17A O 0.0557(6) 0.3095(13) 0.2153(12) 0.109(7) Uani 0.25 1 d D U P A 2
O30A O 0.1498(7) 0.5096(6) 0.0902(7) 0.091(5) Uani 0.5 1 d D U P B 2
O10A O 0.1295(12) 0.5182(10) 0.1882(9) 0.142(7) Uani 0.5 1 d D U P B 2
O11A O 0.1229(13) 0.5857(6) 0.1202(13) 0.145(7) Uani 0.5 1 d D U P B 2

loop_
_atom_site_aniso_label
_atom_site_aniso_U_11
_atom_site_aniso_U_22
_atom_site_aniso_U_33
_atom_site_aniso_U_23
_atom_site_aniso_U_13
_atom_site_aniso_U_12
Sm1 0.0533(3) 0.0308(3) 0.0296(2) 0.00178(16) 0.02089(19) -0.0087(2)
Sm2 0.0549(3) 0.0279(3) 0.0301(2) 0.00036(16) 0.01707(19) -0.0099(2)
S1 0.0705(17) 0.0456(14) 0.0473(12) 0.0074(10) 0.0203(11) -0.0081(12)
Na2 0.082(4) 0.044(3) 0.036(2) 0.000 0.031(2) 0.000
Na1 0.072(3) 0.041(2) 0.0475(19) -0.0013(15) 0.0162(18) -0.0055(19)
S4 0.186(6) 0.054(2) 0.179(5) -0.029(3) 0.120(5) -0.036(3)
O22 0.0823(7) 0.0686(7) 0.0619(6) 0.0131(7) 0.0243(6) -0.0346(7)
O4 0.062(4) 0.040(3) 0.030(3) -0.005(2) 0.016(3) -0.019(3)
O13 0.058(5) 0.050(4) 0.052(4) 0.006(3) 0.018(3) 0.003(3)
O15 0.061(4) 0.056(4) 0.044(3) 0.017(3) 0.014(3) -0.019(3)
O20 0.0824(7) 0.0685(7) 0.0619(6) 0.0130(7) 0.0243(6) -0.0345(7)
O19 0.0824(7) 0.0685(7) 0.0619(6) 0.0130(7) 0.0243(6) -0.0345(7)
O5 0.079(5) 0.038(4) 0.040(3) -0.001(3) 0.020(3) -0.019(3)
O28 0.065(4) 0.033(3) 0.041(3) -0.005(2) 0.026(3) 0.005(3)
S3 0.1201(19) 0.152(2) 0.0688(10) 0.0379(14) -0.0126(11) -0.0344(14)
O29 0.080(5) 0.042(4) 0.056(4) -0.010(3) 0.043(3) 0.005(3)
O21 0.0823(7) 0.0686(7) 0.0619(6) 0.0130(7) 0.0243(6) -0.0346(7)
O26 0.074(5) 0.057(4) 0.059(4) -0.012(3) 0.045(4) -0.019(4)
O8 0.070(5) 0.053(4) 0.050(4) 0.006(3) 0.022(3) -0.008(4)
O27 0.063(4) 0.046(4) 0.048(3) -0.001(3) 0.035(3) -0.004(3)
O2 0.057(4) 0.060(5) 0.064(4) 0.020(3) 0.011(3) -0.032(4)
O1 0.097(6) 0.073(6) 0.042(4) 0.006(3) 0.014(4) -0.033(5)
O14 0.057(4) 0.059(5) 0.085(5) 0.033(4) 0.022(4) -0.020(4)
O12 0.076(5) 0.063(5) 0.058(4) 0.034(4) 0.019(4) 0.010(4)
O6 0.116(7) 0.047(4) 0.040(4) -0.017(3) 0.035(4) -0.015(4)
C5 0.051(5) 0.029(4) 0.035(4) 0.003(3) 0.015(3) 0.006(4)
C3 0.056(6) 0.026(4) 0.037(4) -0.003(3) 0.008(4) -0.008(4)
O1W 0.120(8) 0.062(5) 0.063(5) 0.008(4) -0.003(5) -0.014(5)
C15 0.0824(7) 0.0686(7) 0.0619(6) 0.0130(7) 0.0243(6) -0.0346(7)
C4 0.055(6) 0.033(5) 0.041(4) -0.008(4) 0.016(4) -0.010(4)
C16 0.0824(7) 0.0686(7) 0.0619(6) 0.0130(7) 0.0243(6) -0.0345(7)
O7 0.103(7) 0.032(4) 0.063(4) -0.002(3) 0.008(4) -0.017(4)
C31 0.0853(11) 0.0772(11) 0.0821(10) 0.0297(10) 0.0134(10) -0.0116(10)
C19 0.071(7) 0.039(5) 0.042(5) 0.000(4) 0.016(4) -0.010(5)
C32 0.054(6) 0.042(5) 0.047(5) 0.007(4) 0.021(4) 0.006(4)
C14 0.0824(7) 0.0686(7) 0.0619(6) 0.0130(6) 0.0243(6) -0.0346(7)
O3 0.117(9) 0.061(6) 0.156(11) 0.030(6) 0.072(8) 0.037(6)
C18 0.060(6) 0.040(5) 0.050(5) -0.011(4) 0.025(4) -0.014(5)
C9 0.0824(7) 0.0686(7) 0.0619(6) 0.0130(7) 0.0243(6) -0.0346(7)
C6 0.039(5) 0.043(5) 0.040(4) 0.002(4) 0.023(3) -0.005(4)
C1 0.056(5) 0.041(5) 0.031(4) 0.000(3) 0.021(4) 0.003(4)
C2 0.043(5) 0.035(5) 0.036(4) -0.005(3) 0.022(3) -0.005(4)
C10 0.0824(7) 0.0686(7) 0.0619(6) 0.0130(6) 0.0243(6) -0.0346(7)
C20 0.072(7) 0.031(5) 0.047(5) -0.003(4) 0.027(4) -0.004(4)
C17 0.058(6) 0.033(5) 0.052(5) 0.003(4) 0.026(4) -0.006(4)
C25 0.078(8) 0.035(5) 0.041(4) 0.007(4) 0.019(5) -0.010(5)
C26 0.0853(11) 0.0772(11) 0.0821(10) 0.0297(10) 0.0134(10) -0.0116(10)
C7 0.060(6) 0.032(5) 0.038(4) -0.002(3) 0.025(4) -0.010(4)
C30 0.0853(11) 0.0772(11) 0.0821(10) 0.0297(10) 0.0134(10) -0.0116(10)
C21 0.075(7) 0.033(5) 0.035(4) 0.003(3) 0.025(4) 0.005(5)
C8 0.118(7) 0.024(4) 0.019(3) -0.005(3) 0.024(4) -0.036(4)
C24 0.094(9) 0.050(7) 0.087(8) -0.013(6) 0.062(7) -0.024(6)
C22 0.121(12) 0.042(6) 0.106(10) -0.029(6) 0.081(9) -0.018(7)
C13 0.0824(7) 0.0686(7) 0.0620(6) 0.0130(7) 0.0243(6) -0.0346(7)
C29 0.0853(11) 0.0772(11) 0.0821(10) 0.0297(10) 0.0134(10) -0.0116(10)
O23 0.178(13) 0.105(9) 0.221(14) -0.021(10) 0.116(11) 0.020(9)
O25 0.197(14) 0.126(11) 0.202(14) 0.021(10) 0.110(12) -0.024(10)
C11 0.0824(7) 0.0686(7) 0.0620(6) 0.0130(7) 0.0243(6) -0.0346(7)
C27 0.0853(11) 0.0772(11) 0.0821(10) 0.0297(10) 0.0134(10) -0.0116(10)
C23 0.129(14) 0.071(9) 0.100(10) -0.027(8) 0.074(10) -0.028(9)
C12 0.0825(7) 0.0687(7) 0.0620(6) 0.0130(7) 0.0243(6) -0.0346(7)
C28 0.0853(11) 0.0772(11) 0.0821(10) 0.0297(10) 0.0134(10) -0.0116(10)
O18 0.1200(19) 0.152(2) 0.0687(10) 0.0381(14) -0.0128(12) -0.0341(14)
O16 0.1202(19) 0.152(2) 0.0684(10) 0.0381(15) -0.0124(11) -0.0344(14)
O24 0.203(16) 0.201(16) 0.192(15) -0.013(12) -0.035(13) -0.045(13)
O17 0.1200(19) 0.152(2) 0.0686(10) 0.0376(14) -0.0129(12) -0.0346(14)
S2 0.135(2) 0.139(2) 0.140(2) 0.0046(10) 0.0211(10) -0.0011(10)
O9 0.043(7) 0.046(7) 0.026(5) -0.010(5) 0.015(4) -0.014(5)
O10 0.083(9) 0.114(11) 0.143(11) 0.051(10) 0.020(10) -0.027(9)
O30 0.091(8) 0.113(8) 0.117(8) 0.026(7) 0.010(7) 0.000(7)
O11 0.112(11) 0.149(12) 0.168(13) 0.035(12) 0.015(11) 0.003(11)
O18A 0.115(12) 0.135(12) 0.072(11) 0.026(11) -0.007(10) -0.023(11)
O16A 0.117(12) 0.137(12) 0.081(11) 0.017(11) -0.002(11) -0.017(11)
O17A 0.094(13) 0.139(14) 0.072(11) 0.047(12) -0.054(11) -0.017(13)
O30A 0.061(7) 0.098(8) 0.117(8) 0.036(7) 0.026(6) -0.026(6)
O10A 0.100(12) 0.158(15) 0.166(15) 0.060(13) 0.016(13) -0.014(13)
O11A 0.109(12) 0.136(14) 0.183(15) 0.047(13) 0.001(13) 0.027(12)

loop_
_atom_type_symbol
_atom_type_description
_atom_type_scat_dispersion_real
_atom_type_scat_dispersion_imag
_atom_type_scat_source
C C 0.0181 0.0091 'International Tables Vol C Tables 4.2.6.8 and 6.1.1.4'
H H 0.0000 0.0000 'International Tables Vol C Tables 4.2.6.8 and 6.1.1.4'
Na Na 0.1353 0.1239 'International Tables Vol C Tables 4.2.6.8 and 6.1.1.4'
O O 0.0492 0.0322 'International Tables Vol C Tables 4.2.6.8 and 6.1.1.4'
S S 0.3331 0.5567 'International Tables Vol C Tables 4.2.6.8 and 6.1.1.4'
Sm Sm -5.3236 12.2178 'International Tables Vol C Tables 4.2.6.8 and 6.1.1.4'

loop_
_geom_angle_atom_site_label_1
_geom_angle_atom_site_label_2
_geom_angle_atom_site_label_3
_geom_angle
_geom_angle_site_symmetry_1
_geom_angle_site_symmetry_3
_geom_angle_publ_flag
O22 Sm1 Na2 163.85(19) . 5_666 ?
O22 Sm1 O4 155.2(2) . 5_666 ?
O22 Sm1 O15 122.3(3) . . ?
O22 Sm1 O28 82.6(3) . 2_655 ?
O22 Sm1 O26 75.7(3) . . ?
O22 Sm1 O27 123.5(3) . . ?
O22 Sm1 O14 73.1(3) . . ?
O22 Sm1 O6 85.4(3) . . ?
O4 Sm1 Na2 40.93(13) 5_666 5_666 ?
O4 Sm1 O15 74.7(2) 5_666 . ?
O4 Sm1 O28 78.7(2) 5_666 2_655 ?
O4 Sm1 O26 115.5(2) 5_666 . ?
O4 Sm1 O27 77.3(2) 5_666 . ?
O4 Sm1 O14 126.8(2) 5_666 . ?
O4 Sm1 O6 80.1(3) 5_666 . ?
O15 Sm1 Na2 50.19(19) . 5_666 ?
O28 Sm1 Na2 108.14(16) 2_655 5_666 ?
O28 Sm1 O15 153.4(2) 2_655 . ?
O28 Sm1 O26 77.6(2) 2_655 . ?
O26 Sm1 Na2 94.45(17) . 5_666 ?
O26 Sm1 O15 115.2(2) . . ?
O27 Sm1 Na2 43.16(17) . 5_666 ?
O27 Sm1 O15 71.5(2) . . ?
O27 Sm1 O28 104.0(2) . 2_655 ?
O27 Sm1 O26 52.5(2) . . ?
O14 Sm1 Na2 94.17(17) . 5_666 ?
O14 Sm1 O15 52.2(2) . . ?
O14 Sm1 O28 154.4(2) . 2_655 ?
O14 Sm1 O26 88.5(3) . . ?
O14 Sm1 O27 83.6(3) . . ?
O6 Sm1 Na2 105.1(2) . 5_666 ?
O6 Sm1 O15 79.2(2) . . ?
O6 Sm1 O28 95.1(2) . 2_655 ?
O6 Sm1 O26 160.4(3) . . ?
O6 Sm1 O27 146.7(2) . . ?
O6 Sm1 O14 90.9(3) . . ?
O13 Sm2 O28 134.8(2) 6_566 2_655 ?
O13 Sm2 C16 87.6(3) 6_566 7_556 ?
O13 Sm2 C32 25.4(3) 6_566 6_566 ?
O13 Sm2 C21 145.5(3) 6_566 2_655 ?
O20 Sm2 O13 107.0(2) 7_556 6_566 ?
O20 Sm2 O28 118.0(2) 7_556 2_655 ?
O20 Sm2 C16 26.3(3) 7_556 7_556 ?
O20 Sm2 C32 94.3(3) 7_556 6_566 ?
O20 Sm2 C21 99.3(3) 7_556 2_655 ?
O19 Sm2 O13 72.9(3) 7_556 6_566 ?
O19 Sm2 O20 52.5(3) 7_556 7_556 ?
O19 Sm2 O28 133.1(3) 7_556 2_655 ?
O19 Sm2 O29 86.7(3) 7_556 2_655 ?
O19 Sm2 C16 26.5(3) 7_556 7_556 ?
O19 Sm2 C32 80.0(3) 7_556 6_566 ?
O19 Sm2 C21 108.3(3) 7_556 2_655 ?
O28 Sm2 C16 133.0(3) 2_655 7_556 ?
O28 Sm2 C32 143.1(2) 2_655 6_566 ?
O28 Sm2 C21 25.7(2) 2_655 2_655 ?
O29 Sm2 O13 148.0(3) 2_655 6_566 ?
O29 Sm2 O20 77.2(3) 2_655 7_556 ?
O29 Sm2 O28 49.5(2) 2_655 2_655 ?
O29 Sm2 C16 84.2(3) 2_655 7_556 ?
O29 Sm2 C32 166.7(3) 2_655 6_566 ?
O29 Sm2 C21 24.3(2) 2_655 2_655 ?
O21 Sm2 O13 127.6(3) . 6_566 ?
O21 Sm2 O20 72.1(3) . 7_556 ?
O21 Sm2 O19 124.5(3) . 7_556 ?
O21 Sm2 O28 73.4(3) . 2_655 ?
O21 Sm2 O29 84.2(3) . 2_655 ?
O21 Sm2 O2 149.8(3) . 5_666 ?
O21 Sm2 O12 80.0(3) . 6_566 ?
O21 Sm2 C16 98.0(3) . 7_556 ?
O21 Sm2 O7 83.6(3) . . ?
O21 Sm2 C32 103.1(3) . 6_566 ?
O21 Sm2 C21 81.4(3) . 2_655 ?
O2 Sm2 O13 77.1(3) 5_666 6_566 ?
O2 Sm2 O20 121.5(3) 5_666 7_556 ?
O2 Sm2 O19 75.9(3) 5_666 7_556 ?
O2 Sm2 O28 76.5(2) 5_666 2_655 ?
O2 Sm2 O29 74.2(3) 5_666 2_655 ?
O2 Sm2 O12 127.7(3) 5_666 6_566 ?
O2 Sm2 C16 100.5(3) 5_666 7_556 ?
O2 Sm2 C32 102.5(3) 5_666 6_566 ?
O2 Sm2 C21 70.2(3) 5_666 2_655 ?
O12 Sm2 O13 50.9(2) 6_566 6_566 ?
O12 Sm2 O20 76.3(3) 6_566 7_556 ?
O12 Sm2 O19 83.6(3) 6_566 7_556 ?
O12 Sm2 O28 142.7(3) 6_566 2_655 ?
O12 Sm2 O29 152.3(2) 6_566 2_655 ?
O12 Sm2 C16 75.6(4) 6_566 7_556 ?
O12 Sm2 C32 25.8(3) 6_566 6_566 ?
O12 Sm2 C21 161.4(3) 6_566 2_655 ?
C16 Sm2 C21 108.5(3) 7_556 2_655 ?
O7 Sm2 O13 72.8(2) . 6_566 ?
O7 Sm2 O20 149.1(3) . 7_556 ?
O7 Sm2 O19 144.8(3) . 7_556 ?
O7 Sm2 O28 70.7(3) . 2_655 ?
O7 Sm2 O29 119.9(3) . 2_655 ?
O7 Sm2 O2 89.0(3) . 5_666 ?
O7 Sm2 O12 80.9(3) . 6_566 ?
O7 Sm2 C16 155.8(4) . 7_556 ?
O7 Sm2 C32 72.4(3) . 6_566 ?
O7 Sm2 C21 95.7(3) . 2_655 ?
C32 Sm2 C16 83.8(3) 6_566 7_556 ?
C32 Sm2 C21 166.4(3) 6_566 2_655 ?
O2 S1 C4 103.8(4) . . ?
O1 S1 O2 111.2(5) . . ?
O1 S1 C4 106.5(5) . . ?
O3 S1 O2 114.0(7) . . ?
O3 S1 O1 111.0(7) . . ?
O3 S1 C4 109.9(6) . . ?
Sm1 Na2 Sm1 135.94(16) 5_666 6_566 ?
O4 Na2 Sm1 39.88(15) . 5_666 ?
O4 Na2 Sm1 129.0(2) . 6_566 ?
O4 Na2 Sm1 39.88(15) 2_656 6_566 ?
O4 Na2 Sm1 129.0(2) 2_656 5_666 ?
O4 Na2 O4 158.9(4) 2_656 . ?
O4 Na2 O15 69.7(2) . 5_666 ?
O4 Na2 O15 116.3(2) . 6_566 ?
O4 Na2 O15 116.3(2) 2_656 5_666 ?
O4 Na2 O15 69.7(2) 2_656 6_566 ?
O4 Na2 O5 144.5(3) . 2_656 ?
O4 Na2 O5 53.0(2) 2_656 2_656 ?
O4 Na2 O5 53.0(2) . . ?
O4 Na2 O5 144.5(3) 2_656 . ?
O4 Na2 O27 88.0(2) 2_656 5_666 ?
O4 Na2 O27 75.6(2) . 5_666 ?
O4 Na2 O27 88.0(2) . 6_566 ?
O4 Na2 O27 75.6(2) 2_656 6_566 ?
O15 Na2 Sm1 44.90(13) 5_666 5_666 ?
O15 Na2 Sm1 154.99(15) 6_566 5_666 ?
O15 Na2 Sm1 154.99(15) 5_666 6_566 ?
O15 Na2 Sm1 44.90(13) 6_566 6_566 ?
O15 Na2 O15 149.4(4) 6_566 5_666 ?
O5 Na2 Sm1 86.14(16) . 5_666 ?
O5 Na2 Sm1 86.14(16) 2_656 6_566 ?
O5 Na2 Sm1 120.15(18) 2_656 5_666 ?
O5 Na2 Sm1 120.15(18) . 6_566 ?
O5 Na2 O15 78.6(2) . 6_566 ?
O5 Na2 O15 83.8(2) . 5_666 ?
O5 Na2 O15 78.6(2) 2_656 5_666 ?
O5 Na2 O15 83.8(2) 2_656 6_566 ?
O5 Na2 O5 109.2(4) . 2_656 ?
O27 Na2 Sm1 99.2(2) 5_666 6_566 ?
O27 Na2 Sm1 42.33(14) 5_666 5_666 ?
O27 Na2 Sm1 42.33(14) 6_566 6_566 ?
O27 Na2 Sm1 99.2(2) 6_566 5_666 ?
O27 Na2 O15 142.7(3) 6_566 5_666 ?
O27 Na2 O15 142.7(3) 5_666 6_566 ?
O27 Na2 O15 67.2(2) 6_566 6_566 ?
O27 Na2 O15 67.2(2) 5_666 5_666 ?
O27 Na2 O5 106.8(2) 5_666 2_656 ?
O27 Na2 O5 106.8(2) 6_566 . ?
O27 Na2 O5 127.4(2) 5_666 . ?
O27 Na2 O5 127.4(2) 6_566 2_656 ?
O27 Na2 O27 78.7(4) 5_666 6_566 ?
O13 Na1 Na1 144.9(3) 6_566 2_656 ?
O5 Na1 Na1 95.97(17) . 2_656 ?
O5 Na1 O13 98.6(3) . 6_566 ?
O5 Na1 O8 87.2(3) . . ?
O5 Na1 O8 81.5(3) . 2_656 ?
O5 Na1 O1 107.1(3) . 5_666 ?
O5 Na1 O1W 173.2(4) . . ?
O8 Na1 Na1 41.80(19) 2_656 2_656 ?
O8 Na1 Na1 43.0(2) . 2_656 ?
O8 Na1 O13 172.8(3) 2_656 6_566 ?
O8 Na1 O13 106.1(3) . 6_566 ?
O8 Na1 O8 81.1(3) . 2_656 ?
O8 Na1 O1 151.2(3) . 5_666 ?
O1 Na1 Na1 109.4(3) 5_666 2_656 ?
O1 Na1 O13 96.6(3) 5_666 6_566 ?
O1 Na1 O8 76.6(3) 5_666 2_656 ?
O1W Na1 Na1 81.6(2) . 2_656 ?
O1W Na1 O13 80.2(3) . 6_566 ?
O1W Na1 O8 100.6(3) . 2_656 ?
O1W Na1 O8 86.8(3) . . ?
O1W Na1 O1 79.7(4) . 5_666 ?
O23 S4 O25 115.0(13) . . ?
O23 S4 C23 107.2(10) . . ?
O23 S4 O24 113.8(15) . . ?
O25 S4 C23 109.1(9) . . ?
O24 S4 O25 110.0(15) . . ?
O24 S4 C23 100.6(12) . . ?
C9 O22 Sm1 139.4(9) . . ?
Sm1 O4 Na2 99.2(2) 5_666 . ?
C1 O4 Sm1 151.6(6) . 5_666 ?
C1 O4 Na2 92.1(5) . . ?
Na1 O13 Sm2 127.3(3) 6_565 6_565 ?
C32 O13 Sm2 88.2(5) . 6_565 ?
C32 O13 Na1 143.2(6) . 6_565 ?
Sm1 O15 Na2 84.9(2) . 5_666 ?
C25 O15 Sm1 90.8(5) . . ?
C25 O15 Na2 141.9(7) . 5_666 ?
C16 O20 Sm2 91.9(6) . 7_556 ?
C16 O19 Sm2 92.8(7) . 7_556 ?
Na1 O5 Na2 119.0(3) . . ?
C1 O5 Na2 87.1(5) . . ?
C1 O5 Na1 149.2(6) . . ?
Sm1 O28 Sm2 120.4(3) 2_655 2_655 ?
C21 O28 Sm1 143.5(5) . 2_655 ?
C21 O28 Sm2 89.4(5) . 2_655 ?
O18 S3 C12 83.6(8) . . ?
O16 S3 C12 111.2(7) . . ?
O16 S3 O18 114.0(8) . . ?
O16 S3 O17 116.2(8) . . ?
O17 S3 C12 110.4(7) . . ?
O17 S3 O18 116.7(8) . . ?
O18A S3 C12 94.6(15) . . ?
O16A S3 C12 103.1(18) . . ?
O16A S3 O18A 115.2(15) . . ?
O16A S3 O17A 123.1(15) . . ?
O17A S3 C12 108.6(12) . . ?
O17A S3 O18A 107.9(13) . . ?
C21 O29 Sm2 99.3(6) . 2_655 ?
C9 O21 Sm2 151.0(7) . . ?
C17 O26 Sm1 93.5(6) . . ?
Na1 O8 Na1 95.2(3) . 2_656 ?
Sm1 O27 Na2 94.5(2) . 5_666 ?
C17 O27 Sm1 95.4(6) . . ?
C17 O27 Na2 157.1(7) . 5_666 ?
S1 O2 Sm2 168.3(6) . 5_666 ?
S1 O1 Na1 130.0(6) . 5_666 ?
C25 O14 Sm1 97.4(6) . . ?
C32 O12 Sm2 96.3(6) . 6_565 ?
C8 O6 Sm1 125.4(7) . . ?
C4 C5 H5 120.7 . . ?
C4 C5 C6 118.6(8) . . ?
C6 C5 H5 120.7 . . ?
C4 C3 H3 119.6 . . ?
C2 C3 H3 119.6 . . ?
C2 C3 C4 120.8(8) . . ?
Na1 O1W H1WA 113.3 . . ?
Na1 O1W H1WB 112.3 . . ?
H1WA O1W H1WB 110.5 . . ?
C14 C15 H15 119.7 . . ?
C14 C15 C10 120.6(12) . . ?
C10 C15 H15 119.7 . . ?
C5 C4 S1 119.0(7) . . ?
C5 C4 C3 122.2(9) . . ?
C3 C4 S1 118.7(7) . . ?
O20 C16 Sm2 61.8(6) . 7_556 ?
O20 C16 O19 121.1(10) . . ?
O20 C16 C14 118.7(10) . . ?
O19 C16 Sm2 60.7(6) . 7_556 ?
O19 C16 C14 120.1(11) . . ?
C14 C16 Sm2 164.9(11) . 7_556 ?
C8 O7 Sm2 170.4(6) . . ?
C26 C31 H31 118.9 . . ?
C26 C31 C30 122.2(14) . . ?
C30 C31 H31 118.9 . . ?
C18 C19 H19 120.3 . . ?
C18 C19 C20 119.5(9) . . ?
C20 C19 H19 120.3 . . ?
O13 C32 Sm2 66.4(5) . 6_565 ?
O13 C32 O12 123.0(9) . . ?
O13 C32 C30 119.0(9) . . ?
O12 C32 Sm2 58.0(5) . 6_565 ?
O12 C32 C30 118.0(10) . . ?
C30 C32 Sm2 167.1(9) . 6_565 ?
C15 C14 C16 119.0(11) . . ?
C15 C14 C13 122.1(10) . . ?
C13 C14 C16 118.6(11) . . ?
C19 C18 C17 118.3(9) . . ?
C19 C18 C24 119.1(9) . . ?
C24 C18 C17 122.5(9) . . ?
O22 C9 C10 117.5(11) . . ?
O21 C9 O22 125.7(12) . . ?
O21 C9 C10 116.6(9) . . ?
C5 C6 C8 118.7(7) . . ?
C7 C6 C5 117.2(7) . . ?
C7 C6 C8 124.0(8) . . ?
O4 C1 O5 121.8(8) . . ?
O4 C1 C2 117.9(8) . . ?
O5 C1 C2 120.3(8) . . ?
C3 C2 C1 120.1(8) . . ?
C3 C2 C7 117.3(8) . . ?
C7 C2 C1 122.6(8) . . ?
C15 C10 C9 119.7(11) . . ?
C11 C10 C15 120.0(11) . . ?
C11 C10 C9 120.3(10) . . ?
C19 C20 C21 120.4(9) . . ?
C19 C20 C22 119.7(10) . . ?
C22 C20 C21 119.7(9) . . ?
O26 C17 C18 120.5(8) . . ?
O27 C17 O26 118.0(9) . . ?
O27 C17 C18 121.5(9) . . ?
O15 C25 O14 119.5(9) . . ?
O15 C25 C26 123.1(10) . . ?
O14 C25 C26 117.3(10) . . ?
C31 C26 C25 121.2(13) . . ?
C31 C26 C27 118.6(13) . . ?
C27 C26 C25 119.9(12) . . ?
C6 C7 C2 123.7(8) . . ?
C6 C7 H7 118.1 . . ?
C2 C7 H7 118.1 . . ?
C31 C30 C32 121.9(12) . . ?
C31 C30 C29 117.3(11) . . ?
C29 C30 C32 120.8(11) . . ?
O28 C21 Sm2 65.0(4) . 2_655 ?
O28 C21 C20 119.9(8) . . ?
O29 C21 Sm2 56.4(5) . 2_655 ?
O29 C21 O28 119.5(9) . . ?
O29 C21 C20 120.5(9) . . ?
C20 C21 Sm2 164.6(7) . 2_655 ?
O6 C8 O7 120.8(8) . . ?
O6 C8 C6 118.5(7) . . ?
O7 C8 C6 114.0(8) . . ?
C18 C24 H24 119.2 . . ?
C23 C24 C18 121.6(11) . . ?
C23 C24 H24 119.2 . . ?
C20 C22 H22 120.2 . . ?
C23 C22 C20 119.7(11) . . ?
C23 C22 H22 120.2 . . ?
C14 C13 H13 121.1 . . ?
C14 C13 C12 117.7(11) . . ?
C12 C13 H13 121.1 . . ?
C30 C29 H29 118.8 . . ?
C28 C29 C30 122.3(12) . . ?
C28 C29 H29 118.8 . . ?
C10 C11 H11 120.3 . . ?
C10 C11 C12 119.3(10) . . ?
C12 C11 H11 120.3 . . ?
C26 C27 H27 119.1 . . ?
C26 C27 C28 121.8(13) . . ?
C28 C27 H27 119.1 . . ?
C24 C23 S4 121.3(11) . . ?
C24 C23 C22 120.3(13) . . ?
C22 C23 S4 118.1(11) . . ?
C13 C12 S3 118.5(9) . . ?
C11 C12 S3 122.7(8) . . ?
C11 C12 C13 118.2(11) . . ?
C29 C28 C27 117.6(13) . . ?
C29 C28 S2 120.7(11) . . ?
C27 C28 S2 119.6(10) . . ?
O10 S2 C28 103.1(12) . . ?
O30 S2 C28 103.1(12) . . ?
O30 S2 O10 110.9(11) . . ?
O11 S2 C28 112.2(14) . . ?
O11 S2 O10 113.8(13) . . ?
O11 S2 O30 112.8(12) . . ?
O30A S2 C28 76.2(10) . . ?
O30A S2 O10A 114.2(12) . . ?
O30A S2 O11A 116.4(12) . . ?
O10A S2 C28 109.6(13) . . ?
O11A S2 C28 115.4(14) . . ?
O11A S2 O10A 117.9(13) . . ?
H9A O9 H9B 113.2 . . ?

loop_
_geom_bond_atom_site_label_1
_geom_bond_atom_site_label_2
_geom_bond_distance
_geom_bond_site_symmetry_2
_geom_bond_publ_flag
Sm1 Na2 3.649(2) 5_666 ?
Sm1 O22 2.328(8) . ?
Sm1 O4 2.370(6) 5_666 ?
Sm1 O15 2.586(6) . ?
Sm1 O28 2.475(6) 2_655 ?
Sm1 O26 2.476(7) . ?
Sm1 O27 2.465(6) . ?
Sm1 O14 2.393(8) . ?
Sm1 O6 2.371(7) . ?
Sm2 O13 2.628(7) 6_566 ?
Sm2 O20 2.522(7) 7_556 ?
Sm2 O19 2.497(8) 7_556 ?
Sm2 O28 2.688(6) 2_655 ?
Sm2 O29 2.504(7) 2_655 ?
Sm2 O21 2.313(8) . ?
Sm2 O2 2.369(7) 5_666 ?
Sm2 O12 2.444(8) 6_566 ?
Sm2 C16 2.861(11) 7_556 ?
Sm2 O7 2.367(7) . ?
Sm2 C32 2.866(8) 6_566 ?
Sm2 C21 2.966(9) 2_655 ?
S1 O2 1.439(8) . ?
S1 O1 1.417(8) . ?
S1 C4 1.762(10) . ?
S1 O3 1.415(10) . ?
Na2 Sm1 3.649(2) 5_666 ?
Na2 Sm1 3.649(2) 6_566 ?
Na2 O4 2.422(6) . ?
Na2 O4 2.422(6) 2_656 ?
Na2 O15 2.814(8) 6_566 ?
Na2 O15 2.814(8) 5_666 ?
Na2 O5 2.523(7) . ?
Na2 O5 2.523(7) 2_656 ?
Na2 O27 2.504(8) 6_566 ?
Na2 O27 2.504(8) 5_666 ?
Na1 Na1 3.604(7) 2_656 ?
Na1 O13 2.504(8) 6_566 ?
Na1 O5 2.360(8) . ?
Na1 O8 2.466(9) 2_656 ?
Na1 O8 2.412(8) . ?
Na1 O1 2.435(11) 5_666 ?
Na1 O1W 2.410(10) . ?
S4 O23 1.394(17) . ?
S4 O25 1.408(18) . ?
S4 C23 1.768(15) . ?
S4 O24 1.408(9) . ?
O22 C9 1.252(13) . ?
O4 Sm1 2.370(6) 5_666 ?
O4 C1 1.256(11) . ?
O13 Sm2 2.628(7) 6_565 ?
O13 Na1 2.504(8) 6_565 ?
O13 C32 1.232(12) . ?
O15 Na2 2.814(8) 5_666 ?
O15 C25 1.225(13) . ?
O20 Sm2 2.522(7) 7_556 ?
O20 C16 1.269(15) . ?
O19 Sm2 2.497(8) 7_556 ?
O19 C16 1.278(14) . ?
O5 C1 1.272(11) . ?
O28 Sm1 2.475(6) 2_655 ?
O28 Sm2 2.688(6) 2_655 ?
O28 C21 1.284(12) . ?
S3 C12 1.782(12) . ?
S3 O18 1.429(6) . ?
S3 O16 1.417(6) . ?
S3 O17 1.427(6) . ?
S3 O18A 1.469(13) . ?
S3 O16A 1.388(13) . ?
S3 O17A 1.425(13) . ?
O29 Sm2 2.504(7) 2_655 ?
O29 C21 1.237(11) . ?
O21 C9 1.248(15) . ?
O26 C17 1.302(12) . ?
O8 Na1 2.466(9) 2_656 ?
O27 Na2 2.504(8) 5_666 ?
O27 C17 1.249(11) . ?
O2 Sm2 2.369(7) 5_666 ?
O1 Na1 2.435(11) 5_666 ?
O14 C25 1.319(12) . ?
O12 Sm2 2.444(8) 6_565 ?
O12 C32 1.253(12) . ?
O6 C8 1.257(11) . ?
C5 H5 0.9300 . ?
C5 C4 1.374(13) . ?
C5 C6 1.436(12) . ?
C3 H3 0.9300 . ?
C3 C4 1.376(12) . ?
C3 C2 1.354(12) . ?
O1W H1WA 0.8492 . ?
O1W H1WB 0.8494 . ?
C15 H15 0.9300 . ?
C15 C14 1.349(18) . ?
C15 C10 1.404(15) . ?
C16 Sm2 2.861(11) 7_556 ?
C16 C14 1.495(15) . ?
O7 C8 1.275(11) . ?
C31 H31 0.9300 . ?
C31 C26 1.355(19) . ?
C31 C30 1.379(19) . ?
C19 H19 0.9300 . ?
C19 C18 1.385(14) . ?
C19 C20 1.410(14) . ?
C32 Sm2 2.866(8) 6_565 ?
C32 C30 1.517(9) . ?
C14 C13 1.366(17) . ?
C18 C17 1.474(14) . ?
C18 C24 1.417(15) . ?
C9 C10 1.512(18) . ?
C6 C7 1.353(12) . ?
C6 C8 1.508(8) . ?
C1 C2 1.476(12) . ?
C2 C7 1.423(12) . ?
C10 C11 1.368(18) . ?
C20 C21 1.478(14) . ?
C20 C22 1.417(15) . ?
C25 C26 1.505(17) . ?
C26 C27 1.39(2) . ?
C7 H7 0.9300 . ?
C30 C29 1.43(2) . ?
C21 Sm2 2.966(9) 2_655 ?
C24 H24 0.9300 . ?
C24 C23 1.353(18) . ?
C22 H22 0.9300 . ?
C22 C23 1.382(18) . ?
C13 H13 0.9300 . ?
C13 C12 1.460(15) . ?
C29 H29 0.9300 . ?
C29 C28 1.338(18) . ?
C11 H11 0.9300 . ?
C11 C12 1.407(17) . ?
C27 H27 0.9300 . ?
C27 C28 1.405(18) . ?
C28 S2 1.810(13) . ?
S2 O10 1.446(8) . ?
S2 O30 1.434(8) . ?
S2 O11 1.389(16) . ?
S2 O30A 1.384(12) . ?
S2 O10A 1.452(12) . ?
S2 O11A 1.402(13) . ?
O9 H9A 0.8501 . ?
O9 H9B 0.8512 . ?

loop_
_geom_torsion_atom_site_label_1
_geom_torsion_atom_site_label_2
_geom_torsion_atom_site_label_3
_geom_torsion_atom_site_label_4
_geom_torsion
_geom_torsion_site_symmetry_1
_geom_torsion_site_symmetry_2
_geom_torsion_site_symmetry_3
_geom_torsion_site_symmetry_4
_geom_torsion_publ_flag
Sm1 O22 C9 O21 20(3) . . . . ?
Sm1 O22 C9 C10 -164.2(10) . . . . ?
Sm1 O4 C1 O5 88.0(13) 5_666 . . . ?
Sm1 O4 C1 C2 -93.3(13) 5_666 . . . ?
Sm1 O15 C25 O14 -3.4(10) . . . . ?
Sm1 O15 C25 C26 179.3(11) . . . . ?
Sm1 O28 C21 Sm2 -146.8(10) 2_655 . . 2_655 ?
Sm1 O28 C21 O29 -131.9(8) 2_655 . . . ?
Sm1 O28 C21 C20 49.6(16) 2_655 . . . ?
Sm1 O26 C17 O27 -7.5(10) . . . . ?
Sm1 O26 C17 C18 171.1(9) . . . . ?
Sm1 O27 C17 O26 7.6(10) . . . . ?
Sm1 O27 C17 C18 -171.0(9) . . . . ?
Sm1 O14 C25 O15 3.7(11) . . . . ?
Sm1 O14 C25 C26 -178.8(10) . . . . ?
Sm1 O6 C8 O7 -23.7(17) . . . . ?
Sm1 O6 C8 C6 126.0(9) . . . . ?
Sm2 O13 C32 O12 -13.2(11) 6_565 . . . ?
Sm2 O13 C32 C30 166.9(10) 6_565 . . . ?
Sm2 O20 C16 O19 13.1(15) 7_556 . . . ?
Sm2 O20 C16 C14 -162.8(12) 7_556 . . . ?
Sm2 O19 C16 O20 -13.3(15) 7_556 . . . ?
Sm2 O19 C16 C14 162.6(13) 7_556 . . . ?
Sm2 O28 C21 O29 15.0(9) 2_655 . . . ?
Sm2 O28 C21 C20 -163.6(8) 2_655 . . . ?
Sm2 O29 C21 O28 -16.3(10) 2_655 . . . ?
Sm2 O29 C21 C20 162.2(8) 2_655 . . . ?
Sm2 O21 C9 O22 5(3) . . . . ?
Sm2 O21 C9 C10 -171.3(13) . . . . ?
Sm2 O12 C32 O13 14.2(11) 6_565 . . . ?
Sm2 O12 C32 C30 -165.8(10) 6_565 . . . ?
Sm2 C16 C14 C15 -78(4) 7_556 . . . ?
Sm2 C16 C14 C13 96(4) 7_556 . . . ?
Sm2 C32 C30 C31 110(4) 6_565 . . . ?
Sm2 C32 C30 C29 -68(5) 6_565 . . . ?
Na2 O4 C1 O5 -25.8(10) . . . . ?
Na2 O4 C1 C2 153.0(7) . . . . ?
Na2 O15 C25 O14 79.4(13) 5_666 . . . ?
Na2 O15 C25 C26 -97.9(14) 5_666 . . . ?
Na2 O5 C1 O4 24.7(9) . . . . ?
Na2 O5 C1 C2 -154.0(8) . . . . ?
Na2 O27 C17 O26 122.9(14) 5_666 . . . ?
Na2 O27 C17 C18 -56(2) 5_666 . . . ?
Na1 O13 C32 Sm2 165.4(11) 6_565 . . 6_565 ?
Na1 O13 C32 O12 152.3(8) 6_565 . . . ?
Na1 O13 C32 C30 -27.6(18) 6_565 . . . ?
Na1 O5 C1 O4 -124.9(11) . . . . ?
Na1 O5 C1 C2 56.4(17) . . . . ?
O22 C9 C10 C15 -176.1(14) . . . . ?
O22 C9 C10 C11 5(2) . . . . ?
O4 C1 C2 C3 -7.3(13) . . . . ?
O4 C1 C2 C7 173.2(9) . . . . ?
O13 C32 C30 C31 -2(2) . . . . ?
O13 C32 C30 C29 179.9(13) . . . . ?
O15 C25 C26 C31 15(2) . . . . ?
O15 C25 C26 C27 -157.8(14) . . . . ?
O20 C16 C14 C15 9(2) . . . . ?
O20 C16 C14 C13 -176.7(14) . . . . ?
O19 C16 C14 C15 -166.6(14) . . . . ?
O19 C16 C14 C13 7(2) . . . . ?
O5 C1 C2 C3 171.5(9) . . . . ?
O5 C1 C2 C7 -8.0(14) . . . . ?
O21 C9 C10 C15 0(2) . . . . ?
O21 C9 C10 C11 -178.1(14) . . . . ?
O2 S1 O1 Na1 34.1(8) . . . 5_666 ?
O2 S1 C4 C5 -145.1(8) . . . . ?
O2 S1 C4 C3 38.9(10) . . . . ?
O1 S1 O2 Sm2 -49(2) . . . 5_666 ?
O1 S1 C4 C5 -27.6(10) . . . . ?
O1 S1 C4 C3 156.4(9) . . . . ?
O14 C25 C26 C31 -162.7(14) . . . . ?
O14 C25 C26 C27 25(2) . . . . ?
O12 C32 C30 C31 178.1(14) . . . . ?
O12 C32 C30 C29 0(2) . . . . ?
C5 C6 C7 C2 -4.1(14) . . . . ?
C5 C6 C8 O6 14.2(16) . . . . ?
C5 C6 C8 O7 165.9(9) . . . . ?
C3 C2 C7 C6 4.2(14) . . . . ?
C15 C14 C13 C12 3(2) . . . . ?
C15 C10 C11 C12 -9(2) . . . . ?
C4 S1 O2 Sm2 65(2) . . . 5_666 ?
C4 S1 O1 Na1 -78.3(7) . . . 5_666 ?
C4 C5 C6 C7 3.0(13) . . . . ?
C4 C5 C6 C8 179.5(9) . . . . ?
C4 C3 C2 C1 177.3(9) . . . . ?
C4 C3 C2 C7 -3.2(14) . . . . ?
C16 C14 C13 C12 -170.8(14) . . . . ?
C31 C26 C27 C28 4(3) . . . . ?
C31 C30 C29 C28 -2(3) . . . . ?
C19 C18 C17 O26 -178.0(10) . . . . ?
C19 C18 C17 O27 0.5(16) . . . . ?
C19 C18 C24 C23 -2(2) . . . . ?
C19 C20 C21 Sm2 -95(3) . . . 2_655 ?
C19 C20 C21 O28 9.5(15) . . . . ?
C19 C20 C21 O29 -169.1(10) . . . . ?
C19 C20 C22 C23 2(2) . . . . ?
C32 C30 C29 C28 175.8(15) . . . . ?
C14 C15 C10 C9 179.6(14) . . . . ?
C14 C15 C10 C11 -2(2) . . . . ?
C14 C13 C12 S3 174.9(12) . . . . ?
C14 C13 C12 C11 -14(2) . . . . ?
O3 S1 O2 Sm2 -175(2) . . . 5_666 ?
O3 S1 O1 Na1 162.1(7) . . . 5_666 ?
O3 S1 C4 C5 92.6(10) . . . . ?
O3 S1 C4 C3 -83.4(11) . . . . ?
C18 C19 C20 C21 -175.4(10) . . . . ?
C18 C19 C20 C22 0.0(17) . . . . ?
C18 C24 C23 S4 177.7(12) . . . . ?
C18 C24 C23 C22 5(3) . . . . ?
C9 C10 C11 C12 169.4(14) . . . . ?
C6 C5 C4 S1 -178.1(7) . . . . ?
C6 C5 C4 C3 -2.2(15) . . . . ?
C1 C2 C7 C6 -176.2(9) . . . . ?
C2 C3 C4 S1 178.3(8) . . . . ?
C2 C3 C4 C5 2.4(16) . . . . ?
C10 C15 C14 C16 178.6(14) . . . . ?
C10 C15 C14 C13 5(2) . . . . ?
C10 C11 C12 S3 -172.2(12) . . . . ?
C10 C11 C12 C13 17(2) . . . . ?
C20 C19 C18 C17 175.7(10) . . . . ?
C20 C19 C18 C24 -0.1(17) . . . . ?
C20 C22 C23 S4 -178.0(12) . . . . ?
C20 C22 C23 C24 -5(3) . . . . ?
C17 C18 C24 C23 -178.1(15) . . . . ?
C25 C26 C27 C28 176.9(14) . . . . ?
C26 C31 C30 C32 -177.2(15) . . . . ?
C26 C31 C30 C29 1(3) . . . . ?
C26 C27 C28 C29 -6(3) . . . . ?
C26 C27 C28 S2 -168.9(14) . . . . ?
C7 C6 C8 O6 -169.5(11) . . . . ?
C7 C6 C8 O7 -17.9(16) . . . . ?
C30 C31 C26 C25 -174.5(14) . . . . ?
C30 C31 C26 C27 -2(3) . . . . ?
C30 C29 C28 C27 5(3) . . . . ?
C30 C29 C28 S2 167.7(13) . . . . ?
C21 C20 C22 C23 178.0(15) . . . . ?
C8 C6 C7 C2 179.6(10) . . . . ?
C24 C18 C17 O26 -2.3(17) . . . . ?
C24 C18 C17 O27 176.2(12) . . . . ?
C22 C20 C21 Sm2 89(3) . . . 2_655 ?
C22 C20 C21 O28 -166.0(11) . . . . ?
C22 C20 C21 O29 15.5(17) . . . . ?
C29 C28 S2 O10 161.6(16) . . . . ?
C29 C28 S2 O30 46.1(18) . . . . ?
C29 C28 S2 O11 -75.5(19) . . . . ?
C29 C28 S2 O30A 97.8(16) . . . . ?
C29 C28 S2 O10A -151.1(18) . . . . ?
C29 C28 S2 O11A -15(2) . . . . ?
O23 S4 C23 C24 -144.1(17) . . . . ?
O23 S4 C23 C22 29(2) . . . . ?
O25 S4 C23 C24 -19(2) . . . . ?
O25 S4 C23 C22 154.0(17) . . . . ?
C27 C28 S2 O10 -35.6(18) . . . . ?
C27 C28 S2 O30 -151.1(16) . . . . ?
C27 C28 S2 O11 87.3(18) . . . . ?
C27 C28 S2 O30A -99.4(16) . . . . ?
C27 C28 S2 O10A 12(2) . . . . ?
C27 C28 S2 O11A 147.6(18) . . . . ?
O18 S3 C12 C13 86.8(13) . . . . ?
O18 S3 C12 C11 -84.3(15) . . . . ?
O16 S3 C12 C13 -160.0(13) . . . . ?
O16 S3 C12 C11 28.9(17) . . . . ?
O24 S4 C23 C24 97(2) . . . . ?
O24 S4 C23 C22 -90(2) . . . . ?
O17 S3 C12 C13 -29.4(16) . . . . ?
O17 S3 C12 C11 159.5(14) . . . . ?
O18A S3 C12 C13 146.8(19) . . . . ?
O18A S3 C12 C11 -24(2) . . . . ?
O16A S3 C12 C13 -96(2) . . . . ?
O16A S3 C12 C11 93(2) . . . . ?
O17A S3 C12 C13 36(2) . . . . ?
O17A S3 C12 C11 -135(2) . . . . ?

loop_
_smtbx_masks_void_nr
_smtbx_masks_void_average_x
_smtbx_masks_void_average_y
_smtbx_masks_void_average_z
_smtbx_masks_void_volume
_smtbx_masks_void_count_electrons
_smtbx_masks_void_content
1 -0.878 -0.700 -0.016 7846.6 2107.9 '10 C2H8N,34 H3O,5.6 C4H9NO,40 water,24 CH3OH'
